data_7028325
loop_
_publ_author_name
'Mena, Inmaculada'
'Casado, Miguel A.'
'Polo, V\'ictor'
'Garc\'ia-Ordu\~na, Pilar'
'Lahoz, Fernando J.'
'Oro, Luis A.'

_publ_section_title
;
 P-H activation of secondary phosphanes on a parent amido diiridium
 complex.
;
_journal_issue 4
_journal_name_full 'Dalton transactions (Cambridge, England : 2003)'
_journal_page_first 1609
_journal_page_last 1619
_journal_paper_doi 10.1039/c3dt52911h
_journal_volume 43
_journal_year 2014
_chemical_formula_moiety 'C40 H47 Ir2 N P2'
_chemical_formula_sum 'C40 H47 Ir2 N P2'
_chemical_formula_weight 988.21
_chemical_name_systematic
;
 ?
;
_space_group_IT_number 14
_symmetry_cell_setting monoclinic
_symmetry_space_group_name_Hall '-P 2yn'
_symmetry_space_group_name_H-M 'P 1 21/n 1'
_atom_sites_solution_hydrogens geom
_atom_sites_solution_primary direct
_atom_sites_solution_secondary difmap
_audit_creation_method SHELXL-97
_cell_angle_alpha 90.00
_cell_angle_beta 107.334(2)
_cell_angle_gamma 90.00
_cell_formula_units_Z 4
_cell_length_a 10.8643(12)
_cell_length_b 29.946(3)
_cell_length_c 11.1359(13)
_cell_measurement_reflns_used 9928
_cell_measurement_temperature 100(2)
_cell_measurement_theta_max 29.333
_cell_measurement_theta_min 2.349
_cell_volume 3458.4(7)
_computing_cell_refinement 'SAINT+ in APEX2 v. 2008.4 (Bruker AXS, 2008)'
_computing_data_collection 'SMART in APEX2 v. 2008.4 (Bruker AXS, 2008)'
_computing_data_reduction 'SAINT+ in APEX2 v. 2008.4 (Bruker AXS, 2008)'
_computing_molecular_graphics 'XP program, SHELXTL v6.12, Bruker2000'
_computing_publication_material 'XCIF program, PLATON(Spek, 1998)'
_computing_structure_refinement 'SHELXL-97 (Sheldrick, 2008)'
_computing_structure_solution 'SHELXS-97 (Sheldrick, 1997)'
_diffrn_ambient_temperature 100(2)
_diffrn_detector_area_resol_mean 8.26
_diffrn_measured_fraction_theta_full 1.000
_diffrn_measured_fraction_theta_max 0.945
_diffrn_measurement_device_type 'Bruker APEX DUO CCD system'
_diffrn_measurement_method 'narrow \w frames'
_diffrn_radiation_monochromator graphite
_diffrn_radiation_source 'fine-focus sealed tube'
_diffrn_radiation_type MoK\a
_diffrn_radiation_wavelength 0.71073
_diffrn_reflns_av_R_equivalents 0.0450
_diffrn_reflns_av_sigmaI/netI 0.0378
_diffrn_reflns_limit_h_max 14
_diffrn_reflns_limit_h_min -14
_diffrn_reflns_limit_k_max 38
_diffrn_reflns_limit_k_min -41
_diffrn_reflns_limit_l_max 14
_diffrn_reflns_limit_l_min -15
_diffrn_reflns_number 44776
_diffrn_reflns_theta_full 27.50
_diffrn_reflns_theta_max 29.50
_diffrn_reflns_theta_min 2.03
_diffrn_standards_decay_% 0
_exptl_absorpt_coefficient_mu 7.810
_exptl_absorpt_correction_T_max 0.4607
_exptl_absorpt_correction_T_min 0.3173
_exptl_absorpt_correction_type multi-scan
_exptl_absorpt_process_details
;
 SADABS: Area-Detector Absorption Correction. (1996) Bruker-AXS 
 within APEX2 package. 
;
_exptl_crystal_colour orange
_exptl_crystal_density_diffrn 1.898
_exptl_crystal_density_method 'not measured'
_exptl_crystal_description prism
_exptl_crystal_F_000 1912
_exptl_crystal_size_max 0.148
_exptl_crystal_size_mid 0.141
_exptl_crystal_size_min 0.134
_refine_diff_density_max 1.838
_refine_diff_density_min -1.041
_refine_diff_density_rms 0.157
_refine_ls_extinction_method none
_refine_ls_goodness_of_fit_ref 1.035
_refine_ls_hydrogen_treatment mixed
_refine_ls_matrix_type full
_refine_ls_number_parameters 442
_refine_ls_number_reflns 9093
_refine_ls_number_restraints 2
_refine_ls_restrained_S_all 1.035
_refine_ls_R_factor_all 0.0414
_refine_ls_R_factor_gt 0.0282
_refine_ls_shift/su_max 0.002
_refine_ls_shift/su_mean 0.000
_refine_ls_structure_factor_coef Fsqd
_refine_ls_weighting_details 'calc w=1/[\s^2^(Fo^2^)+(0.0245P)^2^+6.4701P] where P=(Fo^2^+2Fc^2^)/3'
_refine_ls_weighting_scheme calc
_refine_ls_wR_factor_gt 0.0569
_refine_ls_wR_factor_ref 0.0606
_reflns_number_gt 7517
_reflns_number_total 9093
_reflns_threshold_expression >2sigma(I)
_cod_data_source_file c3dt52911h.txt
_cod_data_source_block cmpnd_2
_cod_depositor_comments
;
The following automatic conversions were performed:

'_symmetry_cell_setting' value 'Monoclinic' changed to 'monoclinic'
according to
/usr/data/users/saulius/automatic-downloads/current/RSC/lib/dictionaries/cif_core.dic
dictionary named 'cif_core.dic' version 2.4.2 from 2011-04-26.

Automatic conversion script
Id: cif_fix_values 2281 2013-09-26 08:29:07Z andrius 
;
_cod_original_cell_volume 3458.5(7)
_cod_original_sg_symbol_H-M 'P 21/n'
_cod_database_code 7028325

loop_
_symmetry_equiv_pos_as_xyz
'x, y, z'
'-x+1/2, y+1/2, -z+1/2'
'-x, -y, -z'
'x-1/2, -y-1/2, z-1/2'

loop_
_atom_site_label
_atom_site_type_symbol
_atom_site_fract_x
_atom_site_fract_y
_atom_site_fract_z
_atom_site_U_iso_or_equiv
_atom_site_adp_type
_atom_site_occupancy
_atom_site_symmetry_multiplicity
_atom_site_calc_flag
_atom_site_refinement_flags
Ir1 Ir 0.191251(14) 0.113188(5) 0.932787(14) 0.01413(4) Uani 1 1 d D
Ir2 Ir 0.491155(14) 0.101397(5) 1.111696(14) 0.01461(4) Uani 1 1 d .
P1 P 0.38771(10) 0.14809(3) 0.93283(9) 0.0154(2) Uani 1 1 d .
P2 P 0.29732(10) 0.12800(3) 1.14756(9) 0.0149(2) Uani 1 1 d .
N N 0.3417(3) 0.06279(12) 0.9878(3) 0.0170(7) Uani 1 1 d .
C1 C 0.0652(4) 0.12007(16) 0.7338(4) 0.0242(9) Uani 1 1 d .
H1 H 0.085(5) 0.1470(17) 0.703(5) 0.029 Uiso 1 1 d .
C2 C 0.1418(4) 0.08279(15) 0.7419(4) 0.0203(9) Uani 1 1 d .
H2 H 0.216(5) 0.0871(15) 0.713(4) 0.024 Uiso 1 1 d .
C3 C 0.0986(5) 0.03525(15) 0.7495(4) 0.0282(10) Uani 1 1 d .
H3A H 0.1757 0.0157 0.7730 0.034 Uiso 1 1 calc R
H3B H 0.0445 0.0259 0.6649 0.034 Uiso 1 1 calc R
C4 C 0.0227(5) 0.02777(15) 0.8432(4) 0.0259(10) Uani 1 1 d .
H4A H -0.0703 0.0315 0.7989 0.031 Uiso 1 1 calc R
H4B H 0.0362 -0.0034 0.8742 0.031 Uiso 1 1 calc R
C5 C 0.0601(4) 0.05914(14) 0.9548(4) 0.0191(8) Uani 1 1 d .
H5 H 0.098(4) 0.0465(15) 1.031(5) 0.023 Uiso 1 1 d .
C6 C -0.0008(4) 0.09970(15) 0.9575(4) 0.0212(9) Uani 1 1 d .
H6 H 0.001(5) 0.1125(15) 1.031(5) 0.025 Uiso 1 1 d .
C7 C -0.1069(4) 0.11864(16) 0.8502(4) 0.0270(10) Uani 1 1 d .
H7A H -0.1232 0.1499 0.8706 0.032 Uiso 1 1 calc R
H7B H -0.1868 0.1014 0.8418 0.032 Uiso 1 1 calc R
C8 C -0.0778(4) 0.11798(17) 0.7240(5) 0.0303(10) Uani 1 1 d .
H8A H -0.1147 0.0904 0.6785 0.036 Uiso 1 1 calc R
H8B H -0.1220 0.1436 0.6731 0.036 Uiso 1 1 calc R
C9 C 0.6366(4) 0.05737(14) 1.0966(4) 0.0205(9) Uani 1 1 d .
H9 H 0.610(4) 0.0410(15) 1.017(5) 0.025 Uiso 1 1 d .
C10 C 0.5816(4) 0.04184(15) 1.1937(4) 0.0202(8) Uani 1 1 d .
H10 H 0.531(5) 0.0159(16) 1.175(4) 0.024 Uiso 1 1 d .
C11 C 0.6521(4) 0.04443(16) 1.3334(4) 0.0282(10) Uani 1 1 d .
H11A H 0.5921 0.0365 1.3818 0.034 Uiso 1 1 calc R
H11B H 0.7238 0.0226 1.3547 0.034 Uiso 1 1 calc R
C12 C 0.7051(4) 0.09095(17) 1.3698(4) 0.0281(10) Uani 1 1 d .
H12A H 0.7946 0.0926 1.3650 0.034 Uiso 1 1 calc R
H12B H 0.7074 0.0971 1.4578 0.034 Uiso 1 1 calc R
C13 C 0.6226(4) 0.12653(16) 1.2831(4) 0.0229(9) Uani 1 1 d .
H13 H 0.575(5) 0.1460(16) 1.321(5) 0.028 Uiso 1 1 d .
C14 C 0.6539(4) 0.14532(15) 1.1803(4) 0.0231(9) Uani 1 1 d D
H14 H 0.621(4) 0.1746(9) 1.162(4) 0.028 Uiso 1 1 d D
C15 C 0.7642(4) 0.12964(15) 1.1352(4) 0.0249(9) Uani 1 1 d .
H15A H 0.8462 0.1404 1.1942 0.030 Uiso 1 1 calc R
H15B H 0.7557 0.1430 1.0518 0.030 Uiso 1 1 calc R
C16 C 0.7703(4) 0.07837(15) 1.1246(4) 0.0248(9) Uani 1 1 d .
H16A H 0.8080 0.0706 1.0566 0.030 Uiso 1 1 calc R
H16B H 0.8272 0.0661 1.2044 0.030 Uiso 1 1 calc R
C17 C 0.3966(4) 0.20924(14) 0.9385(4) 0.0202(9) Uani 1 1 d .
C18 C 0.5170(5) 0.22846(15) 0.9509(4) 0.0262(10) Uani 1 1 d .
H18 H 0.5887 0.2098 0.9543 0.031 Uiso 1 1 calc R
C19 C 0.5330(5) 0.27474(16) 0.9584(5) 0.0351(12) Uani 1 1 d .
H19 H 0.6150 0.2876 0.9666 0.042 Uiso 1 1 calc R
C20 C 0.4283(6) 0.30154(16) 0.9539(5) 0.0362(12) Uani 1 1 d .
H20 H 0.4384 0.3331 0.9587 0.043 Uiso 1 1 calc R
C21 C 0.3093(5) 0.28296(16) 0.9424(5) 0.0333(11) Uani 1 1 d .
H21 H 0.2382 0.3017 0.9408 0.040 Uiso 1 1 calc R
C22 C 0.2931(5) 0.23698(15) 0.9332(4) 0.0251(9) Uani 1 1 d .
H22 H 0.2104 0.2244 0.9231 0.030 Uiso 1 1 calc R
C23 C 0.4257(4) 0.13795(14) 0.7858(4) 0.0195(8) Uani 1 1 d .
C24 C 0.5078(4) 0.10317(16) 0.7778(4) 0.0275(10) Uani 1 1 d .
H24 H 0.5507 0.0866 0.8511 0.033 Uiso 1 1 calc R
C25 C 0.5278(5) 0.09236(19) 0.6626(5) 0.0382(12) Uani 1 1 d .
H25 H 0.5811 0.0678 0.6571 0.046 Uiso 1 1 calc R
C26 C 0.4694(5) 0.11773(18) 0.5567(4) 0.0344(12) Uani 1 1 d .
H26 H 0.4839 0.1108 0.4788 0.041 Uiso 1 1 calc R
C27 C 0.3903(5) 0.15302(17) 0.5641(4) 0.0309(11) Uani 1 1 d .
H27 H 0.3512 0.1705 0.4916 0.037 Uiso 1 1 calc R
C28 C 0.3681(4) 0.16281(15) 0.6768(4) 0.0231(9) Uani 1 1 d .
H28 H 0.3125 0.1869 0.6807 0.028 Uiso 1 1 calc R
C29 C 0.2666(4) 0.18562(14) 1.1872(4) 0.0194(8) Uani 1 1 d .
C30 C 0.3678(4) 0.21313(15) 1.2499(4) 0.0259(10) Uani 1 1 d .
H30 H 0.4533 0.2017 1.2751 0.031 Uiso 1 1 calc R
C31 C 0.3456(5) 0.25730(16) 1.2765(5) 0.0332(11) Uani 1 1 d .
H31 H 0.4159 0.2758 1.3197 0.040 Uiso 1 1 calc R
C32 C 0.2215(5) 0.27443(16) 1.2401(5) 0.0338(11) Uani 1 1 d .
H32 H 0.2064 0.3045 1.2588 0.041 Uiso 1 1 calc R
C33 C 0.1203(5) 0.24759(16) 1.1769(5) 0.0302(10) Uani 1 1 d .
H33 H 0.0350 0.2592 1.1514 0.036 Uiso 1 1 calc R
C34 C 0.1425(4) 0.20355(14) 1.1502(4) 0.0233(9) Uani 1 1 d .
H34 H 0.0720 0.1853 1.1060 0.028 Uiso 1 1 calc R
C35 C 0.2348(4) 0.09470(14) 1.2562(4) 0.0172(8) Uani 1 1 d .
C36 C 0.1408(4) 0.10940(15) 1.3093(4) 0.0222(9) Uani 1 1 d .
H36 H 0.1025 0.1379 1.2873 0.027 Uiso 1 1 calc R
C37 C 0.1024(4) 0.08265(15) 1.3943(4) 0.0235(9) Uani 1 1 d .
H37 H 0.0380 0.0929 1.4296 0.028 Uiso 1 1 calc R
C38 C 0.1578(4) 0.04158(15) 1.4266(4) 0.0249(9) Uani 1 1 d .
H38 H 0.1326 0.0235 1.4854 0.030 Uiso 1 1 calc R
C39 C 0.2508(4) 0.02620(15) 1.3738(4) 0.0241(9) Uani 1 1 d .
H39 H 0.2882 -0.0025 1.3956 0.029 Uiso 1 1 calc R
C40 C 0.2885(4) 0.05247(14) 1.2903(4) 0.0210(9) Uani 1 1 d .
H40 H 0.3523 0.0417 1.2549 0.025 Uiso 1 1 calc R
H H 0.129(4) 0.1622(9) 0.926(5) 0.033(14) Uiso 1 1 d D
H1N H 0.359(5) 0.0520(16) 0.923(5) 0.027(13) Uiso 1 1 d .
H2N H 0.316(5) 0.036(2) 1.015(5) 0.047(17) Uiso 1 1 d .

loop_
_atom_site_aniso_label
_atom_site_aniso_U_11
_atom_site_aniso_U_22
_atom_site_aniso_U_33
_atom_site_aniso_U_23
_atom_site_aniso_U_13
_atom_site_aniso_U_12
Ir1 0.01352(7) 0.01638(8) 0.01204(7) 0.00070(6) 0.00312(5) -0.00132(5)
Ir2 0.01343(7) 0.01731(8) 0.01278(7) 0.00014(6) 0.00344(5) 0.00045(5)
P1 0.0162(5) 0.0171(5) 0.0132(5) 0.0005(4) 0.0048(4) -0.0020(4)
P2 0.0144(5) 0.0175(5) 0.0124(5) 0.0003(4) 0.0032(4) 0.0008(4)
N 0.0222(18) 0.0113(17) 0.0165(17) -0.0008(13) 0.0042(14) -0.0010(13)
C1 0.029(2) 0.028(2) 0.013(2) 0.0022(17) 0.0018(17) -0.0052(19)
C2 0.022(2) 0.029(2) 0.0103(19) -0.0029(16) 0.0049(16) -0.0046(17)
C3 0.034(3) 0.028(3) 0.026(2) -0.0077(19) 0.013(2) -0.009(2)
C4 0.032(2) 0.022(2) 0.026(2) -0.0041(18) 0.0113(19) -0.0071(18)
C5 0.019(2) 0.023(2) 0.016(2) -0.0003(16) 0.0058(16) -0.0075(16)
C6 0.017(2) 0.025(2) 0.022(2) 0.0015(18) 0.0074(17) -0.0053(16)
C7 0.015(2) 0.033(3) 0.032(3) 0.007(2) 0.0050(18) 0.0003(18)
C8 0.021(2) 0.034(3) 0.030(3) 0.003(2) -0.0012(19) -0.0004(19)
C9 0.020(2) 0.020(2) 0.024(2) 0.0010(17) 0.0096(17) 0.0056(16)
C10 0.018(2) 0.020(2) 0.023(2) 0.0019(17) 0.0060(17) 0.0021(16)
C11 0.025(2) 0.040(3) 0.020(2) 0.0068(19) 0.0058(18) 0.007(2)
C12 0.017(2) 0.046(3) 0.019(2) 0.000(2) 0.0026(17) 0.0030(19)
C13 0.014(2) 0.033(3) 0.017(2) -0.0089(18) -0.0022(16) -0.0008(17)
C14 0.017(2) 0.026(2) 0.024(2) -0.0057(18) 0.0034(17) -0.0024(17)
C15 0.016(2) 0.031(3) 0.026(2) 0.0017(19) 0.0042(17) -0.0023(17)
C16 0.017(2) 0.035(3) 0.024(2) 0.0002(19) 0.0085(17) 0.0043(18)
C17 0.026(2) 0.021(2) 0.0146(19) 0.0025(16) 0.0071(17) -0.0040(17)
C18 0.032(3) 0.024(2) 0.022(2) 0.0001(18) 0.0073(19) -0.0063(18)
C19 0.046(3) 0.028(3) 0.028(3) 0.002(2) 0.007(2) -0.017(2)
C20 0.061(4) 0.015(2) 0.031(3) 0.0012(19) 0.012(2) -0.010(2)
C21 0.049(3) 0.021(2) 0.030(3) 0.006(2) 0.013(2) 0.010(2)
C22 0.030(2) 0.026(2) 0.019(2) 0.0056(17) 0.0070(18) 0.0010(18)
C23 0.020(2) 0.024(2) 0.016(2) -0.0006(16) 0.0073(16) -0.0042(16)
C24 0.023(2) 0.036(3) 0.024(2) -0.0016(19) 0.0080(18) 0.0022(19)
C25 0.035(3) 0.048(3) 0.035(3) -0.007(2) 0.016(2) 0.005(2)
C26 0.029(3) 0.056(3) 0.022(2) -0.011(2) 0.013(2) -0.007(2)
C27 0.032(3) 0.042(3) 0.017(2) 0.0002(19) 0.0041(19) -0.014(2)
C28 0.025(2) 0.024(2) 0.021(2) 0.0022(17) 0.0084(18) -0.0061(17)
C29 0.026(2) 0.017(2) 0.017(2) 0.0005(16) 0.0085(17) -0.0015(16)
C30 0.024(2) 0.026(2) 0.027(2) 0.0007(18) 0.0059(19) 0.0002(18)
C31 0.038(3) 0.023(3) 0.036(3) -0.004(2) 0.006(2) -0.007(2)
C32 0.045(3) 0.017(2) 0.042(3) -0.006(2) 0.016(2) 0.002(2)
C33 0.030(3) 0.027(3) 0.036(3) 0.002(2) 0.013(2) 0.0078(19)
C34 0.024(2) 0.022(2) 0.026(2) -0.0005(17) 0.0092(18) 0.0017(17)
C35 0.0139(18) 0.024(2) 0.0108(18) -0.0015(15) -0.0005(14) -0.0018(15)
C36 0.023(2) 0.025(2) 0.018(2) -0.0012(17) 0.0049(17) 0.0028(17)
C37 0.018(2) 0.033(3) 0.021(2) -0.0013(18) 0.0087(17) -0.0005(18)
C38 0.027(2) 0.030(3) 0.020(2) 0.0054(18) 0.0100(18) -0.0056(18)
C39 0.034(2) 0.019(2) 0.018(2) 0.0039(16) 0.0060(18) 0.0024(18)
C40 0.023(2) 0.023(2) 0.016(2) -0.0005(16) 0.0043(16) 0.0025(17)

loop_
_atom_type_symbol
_atom_type_description
_atom_type_scat_dispersion_real
_atom_type_scat_dispersion_imag
_atom_type_scat_source
C C 0.0030 0.0020 'International Tables Vol C Tables 4.2.6.8 and 6.1.1.4'
H H 0.0000 0.0000 'International Tables Vol C Tables 4.2.6.8 and 6.1.1.4'
Ir Ir -1.4440 7.9890 'International Tables Vol C Tables 4.2.6.8 and 6.1.1.4'
N N 0.0060 0.0030 'International Tables Vol C Tables 4.2.6.8 and 6.1.1.4'
P P 0.1020 0.0940 'International Tables Vol C Tables 4.2.6.8 and 6.1.1.4'

loop_
_geom_angle_atom_site_label_1
_geom_angle_atom_site_label_2
_geom_angle_atom_site_label_3
_geom_angle
N Ir1 C5 85.18(15)
N Ir1 C6 119.59(15)
C5 Ir1 C6 36.44(16)
N Ir1 C2 86.13(15)
C5 Ir1 C2 80.03(15)
C6 Ir1 C2 94.33(16)
N Ir1 C1 121.94(16)
C5 Ir1 C1 87.31(16)
C6 Ir1 C1 79.60(17)
C2 Ir1 C1 35.97(16)
N Ir1 P2 75.32(10)
C5 Ir1 P2 99.23(11)
C6 Ir1 P2 95.81(12)
C2 Ir1 P2 161.42(12)
C1 Ir1 P2 162.22(13)
N Ir1 P1 72.87(10)
C5 Ir1 P1 158.05(12)
C6 Ir1 P1 163.07(12)
C2 Ir1 P1 98.12(11)
C1 Ir1 P1 104.12(12)
P2 Ir1 P1 75.56(4)
N Ir1 H 156.5(18)
C5 Ir1 H 113.5(17)
C6 Ir1 H 77.1(17)
C2 Ir1 H 110.3(18)
C1 Ir1 H 75.1(18)
P2 Ir1 H 87.2(18)
P1 Ir1 H 87.8(17)
C9 Ir2 C10 40.54(16)
C9 Ir2 N 93.09(16)
C10 Ir2 N 89.33(15)
C9 Ir2 C13 88.52(17)
C10 Ir2 C13 79.11(18)
N Ir2 C13 160.19(16)
C9 Ir2 C14 81.62(17)
C10 Ir2 C14 97.80(17)
N Ir2 C14 161.43(16)
C13 Ir2 C14 38.11(17)
C9 Ir2 P2 160.29(12)
C10 Ir2 P2 121.92(12)
N Ir2 P2 75.53(10)
C13 Ir2 P2 96.89(12)
C14 Ir2 P2 114.06(12)
C9 Ir2 P1 118.19(12)
C10 Ir2 P1 152.60(12)
N Ir2 P1 72.73(10)
C13 Ir2 P1 123.46(13)
C14 Ir2 P1 94.01(13)
P2 Ir2 P1 74.28(3)
C23 P1 C17 99.96(19)
C23 P1 Ir1 111.65(14)
C17 P1 Ir1 118.51(14)
C23 P1 Ir2 117.90(14)
C17 P1 Ir2 122.82(14)
Ir1 P1 Ir2 86.73(3)
C29 P2 C35 102.79(19)
C29 P2 Ir1 110.52(14)
C35 P2 Ir1 113.42(13)
C29 P2 Ir2 125.78(14)
C35 P2 Ir2 116.31(13)
Ir1 P2 Ir2 87.52(3)
Ir2 N Ir1 99.76(14)
Ir2 N H1N 116(3)
Ir1 N H1N 111(3)
Ir2 N H2N 120(3)
Ir1 N H2N 115(3)
H1N N H2N 96(4)
C2 C1 C8 123.6(4)
C2 C1 Ir1 71.4(2)
C8 C1 Ir1 112.1(3)
C2 C1 H1 121(3)
C8 C1 H1 111(3)
Ir1 C1 H1 108(3)
C1 C2 C3 125.2(4)
C1 C2 Ir1 72.6(2)
C3 C2 Ir1 108.9(3)
C1 C2 H2 115(3)
C3 C2 H2 117(3)
Ir1 C2 H2 106(3)
C2 C3 C4 114.6(4)
C2 C3 H3A 108.6
C4 C3 H3A 108.6
C2 C3 H3B 108.6
C4 C3 H3B 108.6
H3A C3 H3B 107.6
C5 C4 C3 113.7(4)
C5 C4 H4A 108.8
C3 C4 H4A 108.8
C5 C4 H4B 108.8
C3 C4 H4B 108.8
H4A C4 H4B 107.7
C6 C5 C4 123.2(4)
C6 C5 Ir1 71.9(2)
C4 C5 Ir1 112.7(3)
C6 C5 H5 116(3)
C4 C5 H5 116(3)
Ir1 C5 H5 106(3)
C5 C6 C7 124.8(4)
C5 C6 Ir1 71.6(2)
C7 C6 Ir1 111.1(3)
C5 C6 H6 121(3)
C7 C6 H6 112(3)
Ir1 C6 H6 105(3)
C6 C7 C8 113.9(4)
C6 C7 H7A 108.8
C8 C7 H7A 108.8
C6 C7 H7B 108.8
C8 C7 H7B 108.8
H7A C7 H7B 107.7
C1 C8 C7 114.8(4)
C1 C8 H8A 108.6
C7 C8 H8A 108.6
C1 C8 H8B 108.6
C7 C8 H8B 108.6
H8A C8 H8B 107.5
C10 C9 C16 123.7(4)
C10 C9 Ir2 69.9(2)
C16 C9 Ir2 114.7(3)
C10 C9 H9 116(3)
C16 C9 H9 114(3)
Ir2 C9 H9 111(3)
C9 C10 C11 123.4(4)
C9 C10 Ir2 69.5(2)
C11 C10 Ir2 115.4(3)
C9 C10 H10 116(3)
C11 C10 H10 111(3)
Ir2 C10 H10 116(3)
C12 C11 C10 110.9(4)
C12 C11 H11A 109.5
C10 C11 H11A 109.5
C12 C11 H11B 109.5
C10 C11 H11B 109.5
H11A C11 H11B 108.0
C11 C12 C13 111.4(4)
C11 C12 H12A 109.3
C13 C12 H12A 109.3
C11 C12 H12B 109.3
C13 C12 H12B 109.3
H12A C12 H12B 108.0
C14 C13 C12 123.6(4)
C14 C13 Ir2 71.0(2)
C12 C13 Ir2 115.1(3)
C14 C13 H13 114(3)
C12 C13 H13 116(3)
Ir2 C13 H13 108(3)
C13 C14 C15 123.8(4)
C13 C14 Ir2 70.9(2)
C15 C14 Ir2 110.0(3)
C13 C14 H14 113(3)
C15 C14 H14 120(3)
Ir2 C14 H14 106(3)
C14 C15 C16 113.1(4)
C14 C15 H15A 109.0
C16 C15 H15A 109.0
C14 C15 H15B 109.0
C16 C15 H15B 109.0
H15A C15 H15B 107.8
C9 C16 C15 111.4(3)
C9 C16 H16A 109.3
C15 C16 H16A 109.3
C9 C16 H16B 109.3
C15 C16 H16B 109.3
H16A C16 H16B 108.0
C22 C17 C18 118.7(4)
C22 C17 P1 124.3(3)
C18 C17 P1 116.9(3)
C19 C18 C17 120.7(5)
C19 C18 H18 119.6
C17 C18 H18 119.6
C20 C19 C18 119.2(5)
C20 C19 H19 120.4
C18 C19 H19 120.4
C21 C20 C19 120.6(5)
C21 C20 H20 119.7
C19 C20 H20 119.7
C20 C21 C22 120.1(5)
C20 C21 H21 120.0
C22 C21 H21 120.0
C17 C22 C21 120.6(4)
C17 C22 H22 119.7
C21 C22 H22 119.7
C24 C23 C28 118.1(4)
C24 C23 P1 120.1(3)
C28 C23 P1 121.7(3)
C23 C24 C25 120.6(5)
C23 C24 H24 119.7
C25 C24 H24 119.7
C26 C25 C24 119.7(5)
C26 C25 H25 120.2
C24 C25 H25 120.2
C27 C26 C25 120.2(4)
C27 C26 H26 119.9
C25 C26 H26 119.9
C28 C27 C26 119.9(5)
C28 C27 H27 120.0
C26 C27 H27 120.0
C27 C28 C23 121.4(4)
C27 C28 H28 119.3
C23 C28 H28 119.3
C30 C29 C34 118.2(4)
C30 C29 P2 120.4(3)
C34 C29 P2 121.3(3)
C29 C30 C31 120.7(4)
C29 C30 H30 119.6
C31 C30 H30 119.6
C32 C31 C30 120.3(5)
C32 C31 H31 119.8
C30 C31 H31 119.8
C33 C32 C31 119.6(4)
C33 C32 H32 120.2
C31 C32 H32 120.2
C32 C33 C34 120.1(4)
C32 C33 H33 120.0
C34 C33 H33 120.0
C33 C34 C29 121.1(4)
C33 C34 H34 119.4
C29 C34 H34 119.4
C36 C35 C40 118.0(4)
C36 C35 P2 124.5(3)
C40 C35 P2 117.5(3)
C35 C36 C37 120.7(4)
C35 C36 H36 119.6
C37 C36 H36 119.6
C38 C37 C36 119.8(4)
C38 C37 H37 120.1
C36 C37 H37 120.1
C37 C38 C39 120.3(4)
C37 C38 H38 119.9
C39 C38 H38 119.9
C40 C39 C38 119.9(4)
C40 C39 H39 120.0
C38 C39 H39 120.0
C39 C40 C35 121.3(4)
C39 C40 H40 119.4
C35 C40 H40 119.4

loop_
_geom_bond_atom_site_label_1
_geom_bond_atom_site_label_2
_geom_bond_distance
Ir1 N 2.175(3)
Ir1 C5 2.218(4)
Ir1 C6 2.221(4)
Ir1 C2 2.226(4)
Ir1 C1 2.241(4)
Ir1 P2 2.3669(10)
Ir1 P1 2.3764(10)
Ir1 H 1.608(19)
Ir2 C9 2.103(4)
Ir2 C10 2.109(4)
Ir2 N 2.131(3)
Ir2 C13 2.150(4)
Ir2 C14 2.153(4)
Ir2 P2 2.3937(10)
Ir2 P1 2.4190(10)
P1 C23 1.829(4)
P1 C17 1.834(4)
P2 C29 1.836(4)
P2 C35 1.846(4)
N H1N 0.86(5)
N H2N 0.94(6)
C1 C2 1.379(6)
C1 C8 1.526(6)
C1 H1 0.93(5)
C2 C3 1.509(6)
C2 H2 0.97(5)
C3 C4 1.527(6)
C3 H3A 0.9900
C3 H3B 0.9900
C4 C5 1.514(6)
C4 H4A 0.9900
C4 H4B 0.9900
C5 C6 1.388(6)
C5 H5 0.91(5)
C6 C7 1.503(6)
C6 H6 0.90(5)
C7 C8 1.530(7)
C7 H7A 0.9900
C7 H7B 0.9900
C8 H8A 0.9900
C8 H8B 0.9900
C9 C10 1.459(6)
C9 C16 1.527(6)
C9 H9 0.98(5)
C10 C11 1.517(6)
C10 H10 0.94(5)
C11 C12 1.516(7)
C11 H11A 0.9900
C11 H11B 0.9900
C12 C13 1.535(6)
C12 H12A 0.9900
C12 H12B 0.9900
C13 C14 1.405(6)
C13 H13 0.96(5)
C14 C15 1.506(6)
C14 H14 0.946(19)
C15 C16 1.543(6)
C15 H15A 0.9900
C15 H15B 0.9900
C16 H16A 0.9900
C16 H16B 0.9900
C17 C22 1.385(6)
C17 C18 1.398(6)
C18 C19 1.396(6)
C18 H18 0.9500
C19 C20 1.380(8)
C19 H19 0.9500
C20 C21 1.379(7)
C20 H20 0.9500
C21 C22 1.388(6)
C21 H21 0.9500
C22 H22 0.9500
C23 C24 1.392(6)
C23 C28 1.402(6)
C24 C25 1.401(7)
C24 H24 0.9500
C25 C26 1.388(8)
C25 H25 0.9500
C26 C27 1.380(7)
C26 H26 0.9500
C27 C28 1.379(6)
C27 H27 0.9500
C28 H28 0.9500
C29 C30 1.384(6)
C29 C34 1.394(6)
C30 C31 1.392(7)
C30 H30 0.9500
C31 C32 1.386(7)
C31 H31 0.9500
C32 C33 1.375(7)
C32 H32 0.9500
C33 C34 1.389(6)
C33 H33 0.9500
C34 H34 0.9500
C35 C36 1.395(6)
C35 C40 1.397(6)
C36 C37 1.396(6)
C36 H36 0.9500
C37 C38 1.370(6)
C37 H37 0.9500
C38 C39 1.390(6)
C38 H38 0.9500
C39 C40 1.370(6)
C39 H39 0.9500
C40 H40 0.9500

loop_
_geom_torsion_atom_site_label_1
_geom_torsion_atom_site_label_2
_geom_torsion_atom_site_label_3
_geom_torsion_atom_site_label_4
_geom_torsion
N Ir1 P1 C23 83.19(18)
C5 Ir1 P1 C23 83.3(3)
C6 Ir1 P1 C23 -137.2(4)
C2 Ir1 P1 C23 -0.19(19)
C1 Ir1 P1 C23 -36.4(2)
P2 Ir1 P1 C23 161.97(16)
N Ir1 P1 C17 -161.52(18)
C5 Ir1 P1 C17 -161.4(3)
C6 Ir1 P1 C17 -21.9(4)
C2 Ir1 P1 C17 115.10(19)
C1 Ir1 P1 C17 78.9(2)
P2 Ir1 P1 C17 -82.73(15)
N Ir1 P1 Ir2 -35.60(10)
C5 Ir1 P1 Ir2 -35.5(3)
C6 Ir1 P1 Ir2 104.0(4)
C2 Ir1 P1 Ir2 -118.98(12)
C1 Ir1 P1 Ir2 -155.16(13)
P2 Ir1 P1 Ir2 43.19(3)
C9 Ir2 P1 C23 7.8(2)
C10 Ir2 P1 C23 -25.1(3)
N Ir2 P1 C23 -76.34(18)
C13 Ir2 P1 C23 116.4(2)
C14 Ir2 P1 C23 90.40(19)
P2 Ir2 P1 C23 -155.72(16)
C9 Ir2 P1 C17 -117.3(2)
C10 Ir2 P1 C17 -150.2(3)
N Ir2 P1 C17 158.6(2)
C13 Ir2 P1 C17 -8.7(2)
C14 Ir2 P1 C17 -34.6(2)
P2 Ir2 P1 C17 79.23(17)
C9 Ir2 P1 Ir1 120.58(14)
C10 Ir2 P1 Ir1 87.7(3)
N Ir2 P1 Ir1 36.47(11)
C13 Ir2 P1 Ir1 -130.81(14)
C14 Ir2 P1 Ir1 -156.78(12)
P2 Ir2 P1 Ir1 -42.91(3)
N Ir1 P2 C29 159.47(18)
C5 Ir1 P2 C29 -118.03(18)
C6 Ir1 P2 C29 -81.42(19)
C2 Ir1 P2 C29 155.8(4)
C1 Ir1 P2 C29 -7.5(4)
P1 Ir1 P2 C29 83.77(15)
N Ir1 P2 C35 -85.71(18)
C5 Ir1 P2 C35 -3.21(19)
C6 Ir1 P2 C35 33.40(19)
C2 Ir1 P2 C35 -89.4(4)
C1 Ir1 P2 C35 107.3(4)
P1 Ir1 P2 C35 -161.41(15)
N Ir1 P2 Ir2 31.98(10)
C5 Ir1 P2 Ir2 114.48(12)
C6 Ir1 P2 Ir2 151.08(12)
C2 Ir1 P2 Ir2 28.3(4)
C1 Ir1 P2 Ir2 -135.0(4)
P1 Ir1 P2 Ir2 -43.72(3)
C9 Ir2 P2 C29 157.4(4)
C10 Ir2 P2 C29 133.7(2)
N Ir2 P2 C29 -146.33(19)
C13 Ir2 P2 C29 52.3(2)
C14 Ir2 P2 C29 16.8(2)
P1 Ir2 P2 C29 -70.57(17)
C9 Ir2 P2 C35 26.0(4)
C10 Ir2 P2 C35 2.4(2)
N Ir2 P2 C35 82.31(17)
C13 Ir2 P2 C35 -79.05(19)
C14 Ir2 P2 C35 -114.6(2)
P1 Ir2 P2 C35 158.07(15)
C9 Ir2 P2 Ir1 -88.9(4)
C10 Ir2 P2 Ir1 -112.60(14)
N Ir2 P2 Ir1 -32.68(10)
C13 Ir2 P2 Ir1 165.97(13)
C14 Ir2 P2 Ir1 130.45(14)
P1 Ir2 P2 Ir1 43.09(3)
C9 Ir2 N Ir1 -159.75(16)
C10 Ir2 N Ir1 159.87(17)
C13 Ir2 N Ir1 106.0(4)
C14 Ir2 N Ir1 -87.1(5)
P2 Ir2 N Ir1 36.56(10)
P1 Ir2 N Ir1 -41.15(10)
C5 Ir1 N Ir2 -137.95(16)
C6 Ir1 N Ir2 -125.46(17)
C2 Ir1 N Ir2 141.75(17)
C1 Ir1 N Ir2 138.25(16)
P2 Ir1 N Ir2 -37.09(10)
P1 Ir1 N Ir2 42.02(10)
N Ir1 C1 C2 5.9(3)
C5 Ir1 C1 C2 -76.7(3)
C6 Ir1 C1 C2 -112.6(3)
P2 Ir1 C1 C2 171.0(3)
P1 Ir1 C1 C2 84.3(3)
N Ir1 C1 C8 125.5(3)
C5 Ir1 C1 C8 42.9(3)
C6 Ir1 C1 C8 7.0(3)
C2 Ir1 C1 C8 119.5(5)
P2 Ir1 C1 C8 -69.4(6)
P1 Ir1 C1 C8 -156.1(3)
C8 C1 C2 C3 -3.5(7)
Ir1 C1 C2 C3 101.2(4)
C8 C1 C2 Ir1 -104.6(4)
N Ir1 C2 C1 -174.9(3)
C5 Ir1 C2 C1 99.3(3)
C6 Ir1 C2 C1 65.6(3)
P2 Ir1 C2 C1 -171.4(3)
P1 Ir1 C2 C1 -102.9(3)
N Ir1 C2 C3 63.0(3)
C5 Ir1 C2 C3 -22.8(3)
C6 Ir1 C2 C3 -56.4(3)
C1 Ir1 C2 C3 -122.1(4)
P2 Ir1 C2 C3 66.5(5)
P1 Ir1 C2 C3 135.0(3)
C1 C2 C3 C4 -46.2(6)
Ir1 C2 C3 C4 35.4(5)
C2 C3 C4 C5 -30.2(6)
C3 C4 C5 C6 91.8(5)
C3 C4 C5 Ir1 9.2(5)
N Ir1 C5 C6 161.5(3)
C2 Ir1 C5 C6 -111.5(3)
C1 Ir1 C5 C6 -76.1(3)
P2 Ir1 C5 C6 87.3(2)
P1 Ir1 C5 C6 161.5(2)
N Ir1 C5 C4 -79.2(3)
C6 Ir1 C5 C4 119.2(4)
C2 Ir1 C5 C4 7.7(3)
C1 Ir1 C5 C4 43.1(3)
P2 Ir1 C5 C4 -153.5(3)
P1 Ir1 C5 C4 -79.3(4)
C4 C5 C6 C7 -2.5(7)
Ir1 C5 C6 C7 103.3(4)
C4 C5 C6 Ir1 -105.8(4)
N Ir1 C6 C5 -21.3(3)
C2 Ir1 C6 C5 66.7(3)
C1 Ir1 C6 C5 99.7(3)
P2 Ir1 C6 C5 -97.7(2)
P1 Ir1 C6 C5 -155.9(3)
N Ir1 C6 C7 -142.4(3)
C5 Ir1 C6 C7 -121.1(4)
C2 Ir1 C6 C7 -54.4(3)
C1 Ir1 C6 C7 -21.4(3)
P2 Ir1 C6 C7 141.2(3)
P1 Ir1 C6 C7 83.0(5)
C5 C6 C7 C8 -48.9(6)
Ir1 C6 C7 C8 32.9(5)
C2 C1 C8 C7 90.3(5)
Ir1 C1 C8 C7 8.6(5)
C6 C7 C8 C1 -27.7(6)
N Ir2 C9 C10 -85.4(3)
C13 Ir2 C9 C10 74.9(3)
C14 Ir2 C9 C10 112.5(3)
P2 Ir2 C9 C10 -31.6(5)
P1 Ir2 C9 C10 -157.4(2)
C10 Ir2 C9 C16 -118.8(4)
N Ir2 C9 C16 155.8(3)
C13 Ir2 C9 C16 -43.9(3)
C14 Ir2 C9 C16 -6.3(3)
P2 Ir2 C9 C16 -150.4(3)
P1 Ir2 C9 C16 83.8(3)
C16 C9 C10 C11 -0.7(7)
Ir2 C9 C10 C11 -107.6(4)
C16 C9 C10 Ir2 106.9(4)
N Ir2 C10 C9 95.5(3)
C13 Ir2 C10 C9 -100.6(3)
C14 Ir2 C10 C9 -67.3(3)
P2 Ir2 C10 C9 168.0(2)
P1 Ir2 C10 C9 47.4(4)
C9 Ir2 C10 C11 118.2(4)
N Ir2 C10 C11 -146.2(3)
C13 Ir2 C10 C11 17.6(3)
C14 Ir2 C10 C11 51.0(3)
P2 Ir2 C10 C11 -73.8(3)
P1 Ir2 C10 C11 165.7(2)
C9 C10 C11 C12 50.3(6)
Ir2 C10 C11 C12 -31.0(5)
C10 C11 C12 C13 28.9(5)
C11 C12 C13 C14 -98.4(5)
C11 C12 C13 Ir2 -15.3(5)
C9 Ir2 C13 C14 78.3(3)
C10 Ir2 C13 C14 118.0(3)
N Ir2 C13 C14 173.3(4)
P2 Ir2 C13 C14 -120.7(2)
P1 Ir2 C13 C14 -45.1(3)
C9 Ir2 C13 C12 -40.7(3)
C10 Ir2 C13 C12 -1.0(3)
N Ir2 C13 C12 54.3(6)
C14 Ir2 C13 C12 -119.0(4)
P2 Ir2 C13 C12 120.3(3)
P1 Ir2 C13 C12 -164.0(3)
C12 C13 C14 C15 6.4(7)
Ir2 C13 C14 C15 -101.7(4)
C12 C13 C14 Ir2 108.1(4)
C9 Ir2 C14 C13 -98.4(3)
C10 Ir2 C14 C13 -61.1(3)
N Ir2 C14 C13 -172.8(4)
P2 Ir2 C14 C13 69.1(3)
P1 Ir2 C14 C13 143.7(3)
C9 Ir2 C14 C15 21.6(3)
C10 Ir2 C14 C15 58.9(3)
N Ir2 C14 C15 -52.8(6)
C13 Ir2 C14 C15 120.0(4)
P2 Ir2 C14 C15 -170.8(3)
P1 Ir2 C14 C15 -96.3(3)
C13 C14 C15 C16 46.3(6)
Ir2 C14 C15 C16 -33.6(4)
C10 C9 C16 C15 -91.6(5)
Ir2 C9 C16 C15 -10.1(5)
C14 C15 C16 C9 28.8(5)
C23 P1 C17 C22 116.3(4)
Ir1 P1 C17 C22 -5.1(4)
Ir2 P1 C17 C22 -111.0(3)
C23 P1 C17 C18 -64.7(4)
Ir1 P1 C17 C18 173.9(3)
Ir2 P1 C17 C18 68.0(4)
C22 C17 C18 C19 0.3(6)
P1 C17 C18 C19 -178.8(3)
C17 C18 C19 C20 0.2(7)
C18 C19 C20 C21 0.2(7)
C19 C20 C21 C22 -1.1(7)
C18 C17 C22 C21 -1.2(6)
P1 C17 C22 C21 177.8(3)
C20 C21 C22 C17 1.6(7)
C17 P1 C23 C24 138.1(4)
Ir1 P1 C23 C24 -95.6(4)
Ir2 P1 C23 C24 2.5(4)
C17 P1 C23 C28 -45.7(4)
Ir1 P1 C23 C28 80.6(4)
Ir2 P1 C23 C28 178.7(3)
C28 C23 C24 C25 -2.5(7)
P1 C23 C24 C25 173.8(4)
C23 C24 C25 C26 2.7(8)
C24 C25 C26 C27 -1.0(8)
C25 C26 C27 C28 -0.7(7)
C26 C27 C28 C23 0.8(7)
C24 C23 C28 C27 0.8(6)
P1 C23 C28 C27 -175.5(3)
C35 P2 C29 C30 108.8(4)
Ir1 P2 C29 C30 -129.9(3)
Ir2 P2 C29 C30 -27.6(4)
C35 P2 C29 C34 -74.3(4)
Ir1 P2 C29 C34 47.0(4)
Ir2 P2 C29 C34 149.3(3)
C34 C29 C30 C31 0.8(7)
P2 C29 C30 C31 177.8(4)
C29 C30 C31 C32 -0.1(7)
C30 C31 C32 C33 -0.4(8)
C31 C32 C33 C34 0.3(8)
C32 C33 C34 C29 0.4(7)
C30 C29 C34 C33 -0.9(6)
P2 C29 C34 C33 -177.9(3)
C29 P2 C35 C36 24.4(4)
Ir1 P2 C35 C36 -94.9(4)
Ir2 P2 C35 C36 165.8(3)
C29 P2 C35 C40 -153.5(3)
Ir1 P2 C35 C40 87.2(3)
Ir2 P2 C35 C40 -12.1(4)
C40 C35 C36 C37 0.3(6)
P2 C35 C36 C37 -177.6(3)
C35 C36 C37 C38 0.3(7)
C36 C37 C38 C39 -0.9(7)
C37 C38 C39 C40 0.9(7)
C38 C39 C40 C35 -0.3(7)
C36 C35 C40 C39 -0.3(6)
P2 C35 C40 C39 177.7(3)
